data_7000660
loop_
_publ_author_name
'Yao, Shuang'
'Zhang, Zhiming'
'Li, Yangguang'
'Wang, Enbo'

_publ_section_title
;
 An extended architecture built upon the double-Dawson-type
 polyoxoanion
;
_journal_issue 10
_journal_name_full 'Dalton Transactions'
_journal_page_first 1786
_journal_page_last 1791
_journal_paper_doi 10.1039/b813184h
_journal_year 2009
_chemical_formula_sum 'C48 H75 N12 O81.5 P2 W18'
_chemical_formula_weight 5495.44
_chemical_name_systematic
;
?
;
_space_group_IT_number 88
_symmetry_cell_setting tetragonal
_symmetry_space_group_name_Hall '-I 4ad'
_symmetry_space_group_name_H-M 'I 41/a :2'
_atom_sites_solution_hydrogens geom
_atom_sites_solution_primary direct
_atom_sites_solution_secondary difmap
_audit_creation_method SHELXL-97
_cell_angle_alpha 90.00
_cell_angle_beta 90.00
_cell_angle_gamma 90.00
_cell_formula_units_Z 8
_cell_length_a 23.334(3)
_cell_length_b 23.334(3)
_cell_length_c 37.854(8)
_cell_measurement_reflns_used 11539
_cell_measurement_temperature 396(2)
_cell_measurement_theta_max 27.47
_cell_measurement_theta_min 3.08
_cell_volume 20611(6)
_computing_cell_refinement AUTO
_computing_data_collection AUTO
_computing_data_reduction AUTO
_computing_structure_refinement 'SHELXL-97 (Sheldrick, 1997)'
_computing_structure_solution 'SHELXS-97 (Sheldrick, 1990)'
_diffrn_ambient_temperature 396(2)
_diffrn_detector_area_resol_mean 0.01
_diffrn_measured_fraction_theta_full 0.977
_diffrn_measured_fraction_theta_max 0.977
_diffrn_measurement_device_type 'Rigaku R-AXIS RAPID IP'
_diffrn_measurement_method Oscillation
_diffrn_radiation_monochromator graphite
_diffrn_radiation_source 'fine-focus sealed tube'
_diffrn_radiation_type MoK\a
_diffrn_radiation_wavelength 0.71073
_diffrn_reflns_av_R_equivalents 0.0944
_diffrn_reflns_av_sigmaI/netI 0.0619
_diffrn_reflns_limit_h_max 30
_diffrn_reflns_limit_h_min -30
_diffrn_reflns_limit_k_max 30
_diffrn_reflns_limit_k_min -30
_diffrn_reflns_limit_l_max 46
_diffrn_reflns_limit_l_min -48
_diffrn_reflns_number 87747
_diffrn_reflns_theta_full 27.47
_diffrn_reflns_theta_max 27.47
_diffrn_reflns_theta_min 3.08
_diffrn_standards_decay_% 0
_diffrn_standards_interval_count 0
_diffrn_standards_interval_time 0
_diffrn_standards_number 0
_exptl_absorpt_coefficient_mu 20.149
_exptl_absorpt_correction_T_max 0.1074
_exptl_absorpt_correction_T_min 0.0706
_exptl_absorpt_correction_type multi-scan
_exptl_absorpt_process_details 'ABSCOR by T.Higashi 8 March, 1995'
_exptl_crystal_colour brown
_exptl_crystal_density_diffrn 3.542
_exptl_crystal_density_method 'not measured'
_exptl_crystal_description block
_exptl_crystal_F_000 19688
_exptl_crystal_size_max 0.28
_exptl_crystal_size_mid 0.27
_exptl_crystal_size_min 0.20
_refine_diff_density_max 2.800
_refine_diff_density_min -2.307
_refine_diff_density_rms 0.309
_refine_ls_extinction_method none
_refine_ls_goodness_of_fit_ref 0.982
_refine_ls_hydrogen_treatment constr
_refine_ls_matrix_type full
_refine_ls_number_parameters 593
_refine_ls_number_reflns 11539
_refine_ls_number_restraints 30
_refine_ls_restrained_S_all 0.982
_refine_ls_R_factor_all 0.0928
_refine_ls_R_factor_gt 0.0588
_refine_ls_shift/su_max 0.002
_refine_ls_shift/su_mean 0.000
_refine_ls_structure_factor_coef Fsqd
_refine_ls_weighting_details 'calc w=1/[\s^2^(Fo^2^)+(0.0608P)^2^+1306.6088P] where P=(Fo^2^+2Fc^2^)/3'
_refine_ls_weighting_scheme calc
_refine_ls_wR_factor_gt 0.1308
_refine_ls_wR_factor_ref 0.1452
_reflns_number_gt 7941
_reflns_number_total 11539
_reflns_threshold_expression >2sigma(I)
_cod_data_source_file b813184h.txt
_cod_data_source_block 1b
_cod_depositor_comments
;
The following automatic conversions were performed:
'_symmetry_cell_setting' value 'Tetragonal' changed to 'tetragonal'
according to '/home/saulius/struct/CIF-dictionaries/cif_core.dic'
dictionary named 'cif_core.dic' version 2.4.1 from 2010-06-29.

Automatic conversion script
Id: cif_fix_enum 1527 2010-12-29 10:47:43Z saulius 
;
_cod_original_cell_volume 20610(6)
_cod_original_sg_symbol_H-M I4(1)/a
_cod_original_formula_sum 'C48 H75 N12 O81.50 P2 W18'
_cod_database_code 7000660

loop_
_symmetry_equiv_pos_as_xyz
'x, y, z'
'-x+1/2, -y, z+1/2'
'-y+3/4, x+1/4, z+1/4'
'y+3/4, -x+3/4, z+3/4'
'x+1/2, y+1/2, z+1/2'
'-x+1, -y+1/2, z+1'
'-y+5/4, x+3/4, z+3/4'
'y+5/4, -x+5/4, z+5/4'
'-x, -y, -z'
'x-1/2, y, -z-1/2'
'y-3/4, -x-1/4, -z-1/4'
'-y-3/4, x-3/4, -z-3/4'
'-x+1/2, -y+1/2, -z+1/2'
'x, y+1/2, -z'
'y-1/4, -x+1/4, -z+1/4'
'-y-1/4, x-1/4, -z-1/4'

loop_
_atom_site_label
_atom_site_type_symbol
_atom_site_fract_x
_atom_site_fract_y
_atom_site_fract_z
_atom_site_U_iso_or_equiv
_atom_site_adp_type
_atom_site_occupancy
_atom_site_symmetry_multiplicity
_atom_site_calc_flag
_atom_site_refinement_flags
_atom_site_disorder_assembly
_atom_site_disorder_group
W1 W 0.41062(3) 0.68297(3) 0.781578(16) 0.02911(15) Uani 1 1 d . . .
W2 W 0.56604(3) 0.65821(3) 0.782148(16) 0.02741(15) Uani 1 1 d . . .
W3 W 0.55650(3) 0.65937(3) 0.943114(17) 0.03669(18) Uani 1 1 d . . .
W4 W 0.41515(3) 0.68326(3) 0.942228(18) 0.03713(18) Uani 1 1 d . . .
W5 W 0.63520(3) 0.64642(3) 0.859102(17) 0.03031(15) Uani 1 1 d . . .
W6 W 0.46700(3) 0.54215(3) 0.809858(19) 0.03770(18) Uani 1 1 d . . .
W7 W 0.39468(4) 0.55459(3) 0.88752(2) 0.0437(2) Uani 1 1 d . . .
W8 W 0.33832(3) 0.69527(3) 0.857543(18) 0.03311(16) Uani 1 1 d . . .
W9 W 0.53682(3) 0.53065(3) 0.88767(2) 0.04011(19) Uani 1 1 d . . .
P1 P 0.48644(16) 0.66565(16) 0.86125(9) 0.0218(7) Uani 1 1 d . . .
O1 O 0.4895(4) 0.6846(4) 0.8996(2) 0.022(2) Uani 1 1 d . . .
O2 O 0.4757(5) 0.5995(4) 0.8612(2) 0.025(2) Uani 1 1 d . . .
O3 O 0.4099(4) 0.7648(4) 0.7831(3) 0.027(2) Uani 1 1 d . . .
O4 O 0.5435(4) 0.6763(4) 0.8415(2) 0.0175(19) Uani 1 1 d . . .
O5 O 0.4905(4) 0.6850(4) 0.7736(3) 0.027(2) Uani 1 1 d . . .
O6 O 0.6098(5) 0.6652(4) 0.9050(3) 0.030(2) Uani 1 1 d . . .
O7 O 0.6304(4) 0.6362(4) 0.8088(3) 0.026(2) Uani 1 1 d . . .
O8 O 0.4842(5) 0.6593(5) 0.9660(3) 0.034(3) Uani 1 1 d U . .
O9 O 0.5300(5) 0.5848(5) 0.7937(3) 0.033(3) Uani 1 1 d . . .
O10 O 0.6534(4) 0.7247(5) 0.8516(3) 0.031(2) Uani 1 1 d . . .
O11 O 0.5635(5) 0.7396(4) 0.9486(3) 0.036(3) Uani 1 1 d . . .
O12 O 0.5408(5) 0.5846(5) 0.9245(3) 0.038(3) Uani 1 1 d . . .
O13 O 0.5883(5) 0.6411(5) 0.7406(3) 0.043(3) Uani 1 1 d . . .
O14 O 0.4358(4) 0.6939(4) 0.8414(3) 0.026(2) Uani 1 1 d . . .
O15 O 0.3677(5) 0.7046(5) 0.9039(3) 0.035(3) Uani 1 1 d . . .
O16 O 0.4074(5) 0.6060(5) 0.9249(3) 0.038(3) Uani 1 1 d . . .
O17 O 0.5961(5) 0.5739(5) 0.8659(3) 0.034(3) Uani 1 1 d . . .
O18 O 0.3540(5) 0.6150(5) 0.8658(3) 0.037(3) Uani 1 1 d . . .
O19 O 0.3851(5) 0.6732(5) 0.7400(3) 0.041(3) Uani 1 1 d . . .
O20 O 0.3406(4) 0.6837(4) 0.8081(3) 0.030(2) Uani 1 1 d . . .
O21 O 0.3674(6) 0.6778(6) 0.9753(3) 0.057(4) Uani 1 1 d . . .
O22 O 0.6003(6) 0.6386(6) 0.9771(3) 0.051(3) Uani 1 1 d . . .
O23 O 0.7028(5) 0.6207(5) 0.8672(3) 0.042(3) Uani 1 1 d . . .
O24 O 0.4207(5) 0.6033(5) 0.7935(3) 0.036(3) Uani 1 1 d . . .
O25 O 0.2659(5) 0.6922(6) 0.8649(4) 0.051(3) Uani 1 1 d . . .
O26 O 0.4055(5) 0.5203(5) 0.8407(4) 0.046(3) Uani 1 1 d . . .
O27 O 0.5181(5) 0.5029(5) 0.8416(3) 0.040(3) Uani 1 1 d . . .
O28 O 0.4611(5) 0.5124(5) 0.9021(3) 0.041(3) Uani 1 1 d . . .
O29 O 0.5740(7) 0.4732(5) 0.9041(4) 0.060(4) Uani 1 1 d . . .
O30 O 0.4588(7) 0.4906(6) 0.7779(4) 0.060(4) Uani 1 1 d . . .
O31 O 0.3420(7) 0.5105(6) 0.9028(5) 0.065(4) Uani 1 1 d . . .
O32 O 0.4803(7) 0.3637(8) 0.9476(4) 0.073(5) Uani 1 1 d . . .
O33 O 0.3517(7) 0.5605(8) 1.0168(5) 0.079(5) Uani 1 1 d . . .
O34 O 0.6300(10) 0.6524(9) 0.6634(6) 0.102(6) Uiso 1 1 d . . .
O35 O 0.4416(12) 0.6010(11) 0.6698(7) 0.129(8) Uiso 1 1 d . . .
O36 O 0.3102(10) 0.6704(10) 0.6716(7) 0.113(7) Uiso 1 1 d . . .
O37 O 0.2194(12) 0.5972(11) 0.7677(7) 0.131(9) Uiso 1 1 d . . .
C1 C 0.4990(9) 0.4500(10) 0.9815(5) 0.053(5) Uani 1 1 d . . .
C2 C 0.4019(9) 0.5662(10) 1.0192(5) 0.055(6) Uani 1 1 d . . .
C3 C 0.4471(10) 0.4764(9) 0.9873(5) 0.053(5) Uani 1 1 d . . .
H3A H 0.4128 0.4610 0.9792 0.064 Uiso 1 1 calc R . .
C4 C 0.4493(9) 0.5276(9) 1.0063(5) 0.050(5) Uani 1 1 d . . .
C5 C 0.3976(10) 0.6610(11) 1.0512(6) 0.064(6) Uani 1 1 d . . .
H5A H 0.3590 0.6619 1.0416 0.076 Uiso 1 1 calc R . .
H5B H 0.4169 0.6958 1.0438 0.076 Uiso 1 1 calc R . .
C6 C 0.3943(11) 0.6599(10) 1.0904(6) 0.064(6) Uiso 1 1 d . . .
H6A H 0.4314 0.6471 1.0997 0.077 Uiso 1 1 calc R . .
C7 C 0.4867(14) 0.6302(14) 0.6697(9) 0.092(9) Uiso 1 1 d . . .
C8 C 0.3825(16) 0.7188(16) 1.1041(10) 0.119(12) Uiso 1 1 d . . .
H8A H 0.3808 0.7179 1.1294 0.179 Uiso 1 1 calc R . .
H8B H 0.3465 0.7321 1.0949 0.179 Uiso 1 1 calc R . .
H8C H 0.4125 0.7443 1.0967 0.179 Uiso 1 1 calc R . .
C9 C 0.5783(14) 0.6580(13) 0.6658(8) 0.087(8) Uiso 1 1 d . . .
C10 C 0.6261(13) 0.5395(14) 0.7021(8) 0.096(9) Uiso 1 1 d . . .
H10A H 0.6553 0.5492 0.6853 0.144 Uiso 1 1 calc R . .
H10B H 0.6397 0.5093 0.7171 0.144 Uiso 1 1 calc R . .
H10C H 0.6170 0.5725 0.7162 0.144 Uiso 1 1 calc R . .
C11 C 0.5135(10) 0.3971(10) 0.9617(6) 0.055(5) Uani 1 1 d . . .
C12 C 0.5404(13) 0.7083(12) 0.6696(7) 0.080(7) Uani 1 1 d U . .
C13 C 0.2226(11) 0.7271(12) 0.7790(8) 0.078(7) Uani 1 1 d U . .
H13A H 0.2039 0.7118 0.7985 0.093 Uiso 1 1 calc R . .
C14 C 0.5613(12) 0.7665(12) 0.6718(8) 0.084(8) Uiso 1 1 d . . .
H14A H 0.5834 0.7711 0.6933 0.100 Uiso 1 1 calc R . .
H14B H 0.5864 0.7741 0.6519 0.100 Uiso 1 1 calc R . .
C15 C 0.4847(14) 0.6935(14) 0.6716(9) 0.096(9) Uiso 1 1 d . . .
C16 C 0.2405(14) 0.6916(11) 0.7527(9) 0.097(10) Uiso 1 1 d D . .
C17 C 0.5488(16) 0.5564(19) 0.6557(11) 0.145(15) Uiso 1 1 d D . .
H17A H 0.5391 0.5420 0.6336 0.174 Uiso 1 1 calc R . .
C18 C 0.2432(15) 0.6296(12) 0.7425(10) 0.105(10) Uiso 1 1 d D . .
C19 C 0.2683(15) 0.7131(16) 0.7228(10) 0.104(10) Uiso 1 1 d . . .
C20 C 0.3623(9) 0.5246(14) 0.7202(6) 0.104 Uiso 1 1 d D . .
H20A H 0.3986 0.5067 0.7157 0.157 Uiso 1 1 calc R . .
H20B H 0.3403 0.5009 0.7359 0.157 Uiso 1 1 calc R . .
H20C H 0.3684 0.5614 0.7309 0.157 Uiso 1 1 calc R . .
C21 C 0.5765(18) 0.5210(19) 0.6841(11) 0.137(14) Uiso 1 1 d D . .
H21A H 0.5862 0.4841 0.6732 0.164 Uiso 1 1 calc R . .
C22 C 0.2702(9) 0.5622(16) 0.6957(8) 0.133(14) Uiso 1 1 d D . .
H22A H 0.2469 0.5651 0.6745 0.160 Uiso 1 1 calc R . .
H22B H 0.2509 0.5352 0.7111 0.160 Uiso 1 1 calc R . .
C24 C 0.2847(13) 0.6717(14) 0.6978(9) 0.091(9) Uani 1 1 d U . .
N1 N 0.4283(8) 0.6110(8) 1.0364(4) 0.057(5) Uani 1 1 d . . .
C23 C 0.3285(8) 0.5324(10) 0.6840(4) 0.068 Uiso 1 1 d D . .
H23A H 0.3155 0.4931 0.6796 0.068 Uiso 1 1 calc R . .
N6 N 0.3523(7) 0.5465(7) 0.6512(4) 0.176(16) Uiso 1 1 d D . .
H6B H 0.3887 0.5518 0.6493 0.211 Uiso 1 1 calc R . .
H6C H 0.3306 0.5498 0.6330 0.211 Uiso 1 1 calc R . .
N2 N 0.3501(7) 0.6203(7) 1.1027(4) 0.066(5) Uiso 1 1 d R . .
H2A H 0.3303 0.6016 1.0874 0.079 Uiso 1 1 d R . .
H2B H 0.3437 0.6157 1.1249 0.079 Uiso 1 1 d R . .
N3 N 0.5396(12) 0.6112(12) 0.6655(7) 0.097(8) Uiso 1 1 d . . .
N4 N 0.5349(16) 0.5088(15) 0.7112(10) 0.158(14) Uiso 1 1 d . . .
H4A H 0.5436 0.5135 0.7330 0.190 Uiso 1 1 calc R . .
H4B H 0.5013 0.4968 0.7055 0.190 Uiso 1 1 calc R . .
N5 N 0.2668(13) 0.6185(13) 0.7133(8) 0.110(9) Uiso 1 1 d . . .
OW1 O 0.6209(13) 0.3833(13) 0.8268(8) 0.153(10) Uiso 1 1 d . . .
OW2 O 0.6322(15) 0.4952(15) 0.7965(9) 0.130(11) Uiso 0.75 1 d P . .
OW3 O 0.303(2) 0.521(2) 0.5944(14) 0.135(17) Uiso 0.53 1 d P . .
OW4 O 0.691(2) 0.563(2) 0.9666(13) 0.119(15) Uiso 0.51 1 d P . .
OW5 O 0.1954(19) 0.4972(18) 0.5981(11) 0.117(13) Uiso 0.56 1 d P . .
OW6 O 0.541(2) 0.396(2) 0.7765(15) 0.105(17) Uiso 0.40 1 d P . .

loop_
_atom_site_aniso_label
_atom_site_aniso_U_11
_atom_site_aniso_U_22
_atom_site_aniso_U_33
_atom_site_aniso_U_23
_atom_site_aniso_U_13
_atom_site_aniso_U_12
W1 0.0271(3) 0.0375(4) 0.0227(3) -0.0076(2) -0.0046(2) -0.0060(3)
W2 0.0285(3) 0.0350(3) 0.0187(3) -0.0072(2) 0.0071(2) -0.0004(3)
W3 0.0551(4) 0.0350(4) 0.0200(3) 0.0089(3) -0.0021(3) 0.0087(3)
W4 0.0521(4) 0.0373(4) 0.0219(3) 0.0051(3) 0.0160(3) 0.0018(3)
W5 0.0271(3) 0.0341(3) 0.0297(3) 0.0036(3) 0.0001(2) 0.0087(3)
W6 0.0499(4) 0.0225(3) 0.0406(4) -0.0128(3) 0.0074(3) -0.0075(3)
W7 0.0518(5) 0.0248(3) 0.0545(5) 0.0014(3) 0.0225(4) -0.0109(3)
W8 0.0237(3) 0.0388(4) 0.0369(4) -0.0040(3) 0.0072(3) -0.0039(3)
W9 0.0544(5) 0.0211(3) 0.0448(4) 0.0085(3) 0.0067(3) 0.0084(3)
P1 0.0253(18) 0.0225(18) 0.0175(17) -0.0001(14) 0.0031(14) 0.0032(15)
O1 0.028(5) 0.021(5) 0.017(5) 0.004(4) 0.007(4) 0.001(4)
O2 0.045(6) 0.015(5) 0.014(5) 0.002(4) 0.012(4) -0.002(4)
O3 0.031(6) 0.036(6) 0.014(5) -0.006(4) -0.009(4) 0.003(5)
O4 0.022(5) 0.018(5) 0.013(5) -0.003(3) 0.005(4) 0.002(4)
O5 0.031(6) 0.031(6) 0.018(5) -0.004(4) -0.002(4) -0.001(5)
O6 0.044(7) 0.022(5) 0.023(6) 0.001(4) -0.011(5) 0.005(5)
O7 0.025(5) 0.032(6) 0.023(5) -0.007(4) 0.010(4) 0.009(5)
O8 0.056(6) 0.034(5) 0.013(5) 0.010(4) 0.012(4) 0.004(5)
O9 0.034(6) 0.034(6) 0.030(6) -0.014(5) 0.008(5) 0.004(5)
O10 0.028(6) 0.037(6) 0.029(6) 0.011(5) 0.000(4) 0.005(5)
O11 0.062(8) 0.023(5) 0.023(6) -0.005(4) -0.010(5) 0.005(5)
O12 0.047(7) 0.023(5) 0.044(7) 0.007(5) 0.006(6) 0.009(5)
O13 0.048(7) 0.052(8) 0.030(6) -0.020(5) 0.023(5) -0.006(6)
O14 0.032(6) 0.023(5) 0.021(5) 0.002(4) -0.006(4) -0.004(4)
O15 0.040(6) 0.032(6) 0.032(6) 0.006(5) 0.004(5) 0.004(5)
O16 0.061(8) 0.026(6) 0.028(6) 0.008(5) 0.017(5) 0.001(6)
O17 0.042(6) 0.037(6) 0.023(6) 0.001(5) 0.004(5) 0.014(5)
O18 0.036(6) 0.033(6) 0.044(7) -0.004(5) 0.010(5) -0.012(5)
O19 0.042(7) 0.052(7) 0.030(6) -0.011(5) -0.010(5) 0.005(6)
O20 0.024(5) 0.030(6) 0.037(6) -0.007(5) -0.004(4) -0.009(5)
O21 0.072(10) 0.064(9) 0.035(7) 0.007(6) 0.026(7) 0.012(8)
O22 0.069(9) 0.051(8) 0.034(7) 0.012(6) -0.011(6) 0.008(7)
O23 0.036(7) 0.046(7) 0.043(7) 0.006(6) 0.005(5) 0.010(6)
O24 0.033(6) 0.033(6) 0.041(7) -0.012(5) 0.003(5) -0.012(5)
O25 0.033(7) 0.059(9) 0.059(9) -0.001(7) 0.023(6) -0.006(6)
O26 0.048(8) 0.033(6) 0.057(8) -0.010(6) 0.015(6) -0.016(6)
O27 0.054(8) 0.022(5) 0.044(7) -0.002(5) 0.013(6) 0.007(5)
O28 0.040(7) 0.034(6) 0.049(8) 0.009(5) 0.008(6) 0.000(6)
O29 0.091(11) 0.027(6) 0.062(9) 0.020(6) 0.009(8) 0.027(7)
O30 0.073(10) 0.047(8) 0.061(9) -0.029(7) 0.023(8) -0.018(7)
O31 0.065(10) 0.038(8) 0.093(12) 0.005(7) 0.032(9) -0.017(7)
O32 0.071(11) 0.097(13) 0.049(10) 0.009(9) 0.011(8) 0.003(10)
O33 0.043(9) 0.087(13) 0.106(14) 0.007(11) 0.007(9) 0.016(9)
C1 0.049(12) 0.065(14) 0.046(12) 0.020(10) 0.009(9) 0.022(11)
C2 0.051(13) 0.075(15) 0.040(11) 0.027(10) 0.010(9) -0.012(12)
C3 0.068(14) 0.057(13) 0.035(11) 0.011(9) -0.006(9) -0.011(11)
C4 0.059(13) 0.052(12) 0.038(11) 0.021(9) 0.011(9) 0.006(10)
C5 0.047(12) 0.086(17) 0.059(15) -0.001(12) -0.002(10) 0.008(12)
C11 0.053(13) 0.062(14) 0.049(13) 0.016(10) -0.007(10) 0.006(11)
C12 0.094(11) 0.085(11) 0.061(10) 0.000(8) 0.005(8) 0.000(9)
C13 0.068(10) 0.086(11) 0.079(10) 0.019(8) -0.021(8) -0.011(8)
C24 0.075(11) 0.097(12) 0.101(12) 0.006(9) -0.021(9) -0.001(9)
N1 0.075(13) 0.051(10) 0.044(10) 0.027(8) 0.018(9) 0.004(10)

loop_
_atom_type_symbol
_atom_type_description
_atom_type_scat_dispersion_real
_atom_type_scat_dispersion_imag
_atom_type_scat_source
C C 0.0033 0.0016 'International Tables Vol C Tables 4.2.6.8 and 6.1.1.4'
H H 0.0000 0.0000 'International Tables Vol C Tables 4.2.6.8 and 6.1.1.4'
N N 0.0061 0.0033 'International Tables Vol C Tables 4.2.6.8 and 6.1.1.4'
O O 0.0106 0.0060 'International Tables Vol C Tables 4.2.6.8 and 6.1.1.4'
W W -0.8490 6.8722 'International Tables Vol C Tables 4.2.6.8 and 6.1.1.4'
P P 0.1023 0.0942 'International Tables Vol C Tables 4.2.6.8 and 6.1.1.4'

loop_
_geom_angle_atom_site_label_1
_geom_angle_atom_site_label_2
_geom_angle_atom_site_label_3
_geom_angle
_geom_angle_site_symmetry_1
_geom_angle_site_symmetry_3
_geom_angle_publ_flag
O19 W1 O5 101.5(5) . . ?
O19 W1 O3 99.1(5) . . ?
O5 W1 O3 89.4(4) . . ?
O19 W1 O20 100.8(5) . . ?
O5 W1 O20 157.6(4) . . ?
O3 W1 O20 88.2(4) . . ?
O19 W1 O24 97.4(5) . . ?
O5 W1 O24 86.6(4) . . ?
O3 W1 O24 163.4(4) . . ?
O20 W1 O24 89.4(5) . . ?
O19 W1 O14 173.7(5) . . ?
O5 W1 O14 84.6(4) . . ?
O3 W1 O14 82.2(4) . . ?
O20 W1 O14 73.0(4) . . ?
O24 W1 O14 81.4(4) . . ?
O13 W2 O3 98.6(5) . 6_564 ?
O13 W2 O7 100.8(5) . . ?
O3 W2 O7 90.7(4) 6_564 . ?
O13 W2 O5 101.7(5) . . ?
O3 W2 O5 88.1(4) 6_564 . ?
O7 W2 O5 157.4(4) . . ?
O13 W2 O9 97.6(5) . . ?
O3 W2 O9 163.5(4) 6_564 . ?
O7 W2 O9 89.1(5) . . ?
O5 W2 O9 85.8(5) . . ?
O13 W2 O4 174.1(5) . . ?
O3 W2 O4 82.9(4) 6_564 . ?
O7 W2 O4 73.4(4) . . ?
O5 W2 O4 84.1(4) . . ?
O9 W2 O4 81.3(4) . . ?
O22 W3 O11 98.4(6) . . ?
O22 W3 O8 100.7(6) . . ?
O11 W3 O8 91.6(5) . . ?
O22 W3 O6 101.5(6) . . ?
O11 W3 O6 87.4(5) . . ?
O8 W3 O6 157.7(4) . . ?
O22 W3 O12 97.6(6) . . ?
O11 W3 O12 163.3(5) . . ?
O8 W3 O12 89.8(5) . . ?
O6 W3 O12 84.9(5) . . ?
O22 W3 O1 174.7(5) . . ?
O11 W3 O1 83.5(4) . . ?
O8 W3 O1 74.3(4) . . ?
O6 W3 O1 83.5(4) . . ?
O12 W3 O1 81.0(4) . . ?
O21 W4 O11 98.8(6) . 6_564 ?
O21 W4 O15 101.8(6) . . ?
O11 W4 O15 90.0(5) 6_564 . ?
O21 W4 O16 96.9(6) . . ?
O11 W4 O16 164.3(5) 6_564 . ?
O15 W4 O16 86.0(5) . . ?
O21 W4 O8 100.6(6) . . ?
O11 W4 O8 89.8(5) 6_564 . ?
O15 W4 O8 157.4(4) . . ?
O16 W4 O8 88.1(5) . . ?
O21 W4 O1 173.5(6) . . ?
O11 W4 O1 83.1(4) 6_564 . ?
O15 W4 O1 84.4(4) . . ?
O16 W4 O1 81.3(4) . . ?
O8 W4 O1 73.2(4) . . ?
O23 W5 O6 101.9(5) . . ?
O23 W5 O10 99.1(5) . . ?
O6 W5 O10 89.1(5) . . ?
O23 W5 O7 100.7(5) . . ?
O6 W5 O7 157.3(4) . . ?
O10 W5 O7 89.1(5) . . ?
O23 W5 O17 95.9(5) . . ?
O6 W5 O17 86.1(4) . . ?
O10 W5 O17 164.9(4) . . ?
O7 W5 O17 89.8(4) . . ?
O23 W5 O4 173.2(5) . . ?
O6 W5 O4 84.6(4) . . ?
O10 W5 O4 82.8(4) . . ?
O7 W5 O4 72.7(4) . . ?
O17 W5 O4 82.5(4) . . ?
O30 W6 O9 103.2(6) . . ?
O30 W6 O24 103.5(7) . . ?
O9 W6 O24 86.6(5) . . ?
O30 W6 O26 99.1(6) . . ?
O9 W6 O26 157.6(5) . . ?
O24 W6 O26 88.5(5) . . ?
O30 W6 O27 100.1(7) . . ?
O9 W6 O27 88.4(5) . . ?
O24 W6 O27 156.4(5) . . ?
O26 W6 O27 87.5(6) . . ?
O30 W6 O2 169.7(6) . . ?
O9 W6 O2 84.3(4) . . ?
O24 W6 O2 83.8(4) . . ?
O26 W6 O2 73.5(4) . . ?
O27 W6 O2 72.7(4) . . ?
O31 W7 O16 104.1(7) . . ?
O31 W7 O18 103.7(7) . . ?
O16 W7 O18 86.1(5) . . ?
O31 W7 O28 100.1(7) . . ?
O16 W7 O28 89.0(5) . . ?
O18 W7 O28 156.2(5) . . ?
O31 W7 O26 98.8(7) . . ?
O16 W7 O26 157.1(5) . . ?
O18 W7 O26 88.6(5) . . ?
O28 W7 O26 86.9(6) . . ?
O31 W7 O2 168.7(5) . . ?
O16 W7 O2 84.8(4) . . ?
O18 W7 O2 83.6(4) . . ?
O28 W7 O2 72.8(4) . . ?
O26 W7 O2 72.5(4) . . ?
O25 W8 O10 99.3(6) . 6_564 ?
O25 W8 O20 100.5(6) . . ?
O10 W8 O20 91.2(5) 6_564 . ?
O25 W8 O15 102.3(6) . . ?
O10 W8 O15 87.7(5) 6_564 . ?
O20 W8 O15 157.1(5) . . ?
O25 W8 O18 96.9(6) . . ?
O10 W8 O18 163.0(5) 6_564 . ?
O20 W8 O18 90.9(5) . . ?
O15 W8 O18 83.9(5) . . ?
O25 W8 O14 173.5(5) . . ?
O10 W8 O14 83.3(4) 6_564 . ?
O20 W8 O14 73.4(4) . . ?
O15 W8 O14 83.8(4) . . ?
O18 W8 O14 81.1(4) . . ?
O29 W9 O12 103.3(6) . . ?
O29 W9 O28 101.1(6) . . ?
O12 W9 O28 89.0(5) . . ?
O29 W9 O17 101.7(6) . . ?
O12 W9 O17 86.0(5) . . ?
O28 W9 O17 157.2(5) . . ?
O29 W9 O27 100.5(6) . . ?
O12 W9 O27 156.1(5) . . ?
O28 W9 O27 88.5(5) . . ?
O17 W9 O27 87.2(5) . . ?
O29 W9 O2 171.2(6) . . ?
O12 W9 O2 83.6(4) . . ?
O28 W9 O2 73.3(4) . . ?
O17 W9 O2 84.0(4) . . ?
O27 W9 O2 72.9(4) . . ?
O1 P1 O14 112.0(6) . . ?
O1 P1 O4 112.0(5) . . ?
O14 P1 O4 110.7(6) . . ?
O1 P1 O2 107.2(5) . . ?
O14 P1 O2 107.4(6) . . ?
O4 P1 O2 107.2(5) . . ?
P1 O1 W3 129.0(5) . . ?
P1 O1 W4 127.8(6) . . ?
W3 O1 W4 90.4(3) . . ?
P1 O2 W6 124.9(5) . . ?
P1 O2 W9 124.9(6) . . ?
W6 O2 W9 90.9(3) . . ?
P1 O2 W7 124.1(5) . . ?
W6 O2 W7 91.5(3) . . ?
W9 O2 W7 90.2(3) . . ?
W2 O3 W1 161.9(6) 6_564 . ?
P1 O4 W2 128.8(5) . . ?
P1 O4 W5 126.8(5) . . ?
W2 O4 W5 90.8(3) . . ?
W1 O5 W2 151.7(6) . . ?
W5 O6 W3 152.1(6) . . ?
W2 O7 W5 123.0(5) . . ?
W3 O8 W4 121.9(5) . . ?
W6 O9 W2 150.9(6) . . ?
W8 O10 W5 163.0(6) 6_564 . ?
W4 O11 W3 162.9(7) 6_564 . ?
W9 O12 W3 153.0(7) . . ?
P1 O14 W8 128.1(6) . . ?
P1 O14 W1 127.7(6) . . ?
W8 O14 W1 90.5(3) . . ?
W4 O15 W8 153.0(7) . . ?
W7 O16 W4 150.3(6) . . ?
W9 O17 W5 149.7(6) . . ?
W7 O18 W8 152.7(7) . . ?
W8 O20 W1 122.9(5) . . ?
W6 O24 W1 150.7(6) . . ?
W6 O26 W7 122.5(6) . . ?
W9 O27 W6 123.4(6) . . ?
W9 O28 W7 123.7(6) . . ?
C4 C1 C3 123(2) 9_667 . ?
C4 C1 C11 106.4(18) 9_667 . ?
C3 C1 C11 131(2) . . ?
O33 C2 N1 124(2) . . ?
O33 C2 C4 129(2) . . ?
N1 C2 C4 106.3(19) . . ?
C1 C3 C4 116(2) . . ?
C1 C4 C3 122(2) 9_667 . ?
C1 C4 C2 108(2) 9_667 . ?
C3 C4 C2 131(2) . . ?
N1 C5 C6 112.8(19) . . ?
N2 C6 C5 111(2) . . ?
N2 C6 C8 110(2) . . ?
C5 C6 C8 110(2) . . ?
O35 C7 N3 127(3) . . ?
O35 C7 C15 121(3) . . ?
N3 C7 C15 112(3) . . ?
O34 C9 N3 123(3) . . ?
O34 C9 C12 133(3) . . ?
N3 C9 C12 103(3) . . ?
O32 C11 N1 124(2) . 9_667 ?
O32 C11 C1 127(2) . . ?
N1 C11 C1 108(2) 9_667 . ?
C15 C12 C14 124(3) . . ?
C15 C12 C9 112(3) . . ?
C14 C12 C9 123(3) . . ?
C16 C13 C19 121(3) . 13_566 ?
C15 C14 C12 111(3) 6_564 . ?
C12 C15 C14 124(3) . 6_564 ?
C12 C15 C7 103(3) . . ?
C14 C15 C7 133(3) 6_564 . ?
C13 C16 C19 121(3) . . ?
C13 C16 C18 142(3) . . ?
C19 C16 C18 97(3) . . ?
N3 C17 C21 113(4) . . ?
N5 C18 O37 134(3) . . ?
N5 C18 C16 116(3) . . ?
O37 C18 C16 110(3) . . ?
C24 C19 C16 115(3) . . ?
C24 C19 C13 127(3) . 13_566 ?
C16 C19 C13 118(3) . 13_566 ?
C23 C20 C22 38.18(5) . . ?
C10 C21 N4 106(3) . . ?
C10 C21 C17 122(4) . . ?
N4 C21 C17 109(4) . . ?
N5 C22 C23 124(2) . . ?
N5 C22 C20 101(2) . . ?
C23 C22 C20 38.18(5) . . ?
O36 C24 C19 137(4) . . ?
O36 C24 N5 119(3) . . ?
C19 C24 N5 104(3) . . ?
C2 N1 C11 111.2(19) . 9_667 ?
C2 N1 C5 124(2) . . ?
C11 N1 C5 125(2) 9_667 . ?
N6 C23 C20 126.4(19) . . ?
N6 C23 C22 118.9(19) . . ?
C20 C23 C22 103.64(9) . . ?
C7 N3 C17 120(3) . . ?
C7 N3 C9 110(3) . . ?
C17 N3 C9 129(3) . . ?
C18 N5 C24 108(3) . . ?
C18 N5 C22 127(3) . . ?
C24 N5 C22 125(3) . . ?

loop_
_geom_bond_atom_site_label_1
_geom_bond_atom_site_label_2
_geom_bond_distance
_geom_bond_site_symmetry_2
_geom_bond_publ_flag
W1 O19 1.698(11) . ?
W1 O5 1.888(10) . ?
W1 O3 1.910(10) . ?
W1 O20 1.917(11) . ?
W1 O24 1.927(12) . ?
W1 O14 2.355(10) . ?
W2 O13 1.704(10) . ?
W2 O3 1.883(11) 6_564 ?
W2 O7 1.882(10) . ?
W2 O5 1.899(10) . ?
W2 O9 1.957(11) . ?
W2 O4 2.345(9) . ?
W3 O22 1.715(12) . ?
W3 O11 1.890(10) . ?
W3 O8 1.896(11) . ?
W3 O6 1.909(11) . ?
W3 O12 1.918(11) . ?
W3 O1 2.346(10) . ?
W4 O21 1.683(12) . ?
W4 O11 1.884(11) 6_564 ?
W4 O15 1.892(11) . ?
W4 O16 1.928(11) . ?
W4 O8 1.930(12) . ?
W4 O1 2.368(9) . ?
W5 O23 1.716(12) . ?
W5 O6 1.888(11) . ?
W5 O10 1.897(11) . ?
W5 O7 1.921(10) . ?
W5 O17 1.940(12) . ?
W5 O4 2.347(9) . ?
W6 O30 1.717(12) . ?
W6 O9 1.877(11) . ?
W6 O24 1.895(12) . ?
W6 O26 1.919(12) . ?
W6 O27 1.924(13) . ?
W6 O2 2.368(9) . ?
W7 O31 1.704(13) . ?
W7 O16 1.878(12) . ?
W7 O18 1.888(12) . ?
W7 O28 1.916(12) . ?
W7 O26 1.962(13) . ?
W7 O2 2.381(10) . ?
W8 O25 1.714(12) . ?
W8 O10 1.890(11) 6_564 ?
W8 O20 1.892(11) . ?
W8 O15 1.896(11) . ?
W8 O18 1.934(12) . ?
W8 O14 2.356(11) . ?
W9 O29 1.713(12) . ?
W9 O12 1.880(12) . ?
W9 O28 1.898(12) . ?
W9 O17 1.900(12) . ?
W9 O27 1.911(12) . ?
W9 O2 2.370(10) . ?
P1 O1 1.520(10) . ?
P1 O14 1.547(10) . ?
P1 O4 1.549(9) . ?
P1 O2 1.564(10) . ?
O3 W2 1.883(10) 6_564 ?
O10 W8 1.890(11) 6_564 ?
O11 W4 1.884(11) 6_564 ?
O32 C11 1.22(3) . ?
O33 C2 1.18(2) . ?
O34 C9 1.22(3) . ?
O35 C7 1.25(4) . ?
O36 C24 1.15(4) . ?
O37 C18 1.34(4) . ?
C1 C4 1.39(3) 9_667 ?
C1 C3 1.38(3) . ?
C1 C11 1.48(3) . ?
C2 N1 1.38(3) . ?
C2 C4 1.51(3) . ?
C3 C4 1.40(3) . ?
C4 C1 1.39(3) 9_667 ?
C5 N1 1.48(3) . ?
C5 C6 1.49(3) . ?
C6 N2 1.46(3) . ?
C6 C8 1.50(4) . ?
C7 N3 1.32(4) . ?
C7 C15 1.48(4) . ?
C9 N3 1.42(4) . ?
C9 C12 1.48(4) . ?
C10 C21 1.41(4) . ?
C11 N1 1.37(3) 9_667 ?
C12 C15 1.35(4) . ?
C12 C14 1.44(4) . ?
C13 C16 1.36(4) . ?
C13 C19 1.41(4) 13_566 ?
C14 C15 1.42(4) 6_564 ?
C15 C14 1.42(4) 6_564 ?
C16 C19 1.40(4) . ?
C16 C18 1.5000(11) . ?
C17 N3 1.35(5) . ?
C17 C21 1.4999(10) . ?
C18 N5 1.26(4) . ?
C19 C24 1.41(4) . ?
C19 C13 1.41(4) 13_566 ?
C20 C23 1.5901(11) . ?
C20 C22 2.4998(11) . ?
C21 N4 1.44(5) . ?
C22 N5 1.48(4) . ?
C22 C23 1.5901(11) . ?
C24 N5 1.43(4) . ?
N1 C11 1.37(3) 9_667 ?
C23 N6 1.4002(11) . ?
